data_7215641
loop_
_publ_author_name
'Hao, Fuying'
'Zhang, Xuanjun'
'Tian, Yupeng'
'Zhou, Hongping'
'Li, Lin'
'Wu, Jieying'
'Zhang, Shengyi'
'Yang, Jiaxiang'
'Jin, Baokang'
'Tao, Xutang'
'Zhou, Guangyong'
'Jiang, Minhua'

_publ_section_title
;
 Design, crystal structures and enhanced frequency-upconverted lasing
 efficiencies of a new series of dyes from hybrid of inorganic polymers
 and organic chromophores
;
_journal_issue 48
_journal_name_full 'Journal of Materials Chemistry'
_journal_page_first 9163
_journal_paper_doi 10.1039/b914656c
_journal_volume 19
_journal_year 2009
_chemical_formula_sum 'C25 H31 Cd N5 S3'
_chemical_formula_weight 610.13
_chemical_name_systematic
;
?
;
_space_group_IT_number 14
_symmetry_cell_setting monoclinic
_symmetry_space_group_name_Hall '-P 2yn'
_symmetry_space_group_name_H-M 'P 1 21/n 1'
_atom_sites_solution_hydrogens geom
_atom_sites_solution_primary direct
_atom_sites_solution_secondary difmap
_audit_creation_method SHELXL-97
_cell_angle_alpha 90.00
_cell_angle_beta 99.639(11)
_cell_angle_gamma 90.00
_cell_formula_units_Z 4
_cell_length_a 12.7935(16)
_cell_length_b 10.7453(15)
_cell_length_c 20.771(3)
_cell_measurement_reflns_used 29
_cell_measurement_temperature 293(2)
_cell_measurement_theta_max 12.49
_cell_measurement_theta_min 5.12
_cell_volume 2815.1(7)
_computing_cell_refinement 'Bruker XSCANS'
_computing_data_collection 'Bruker XSCANS'
_computing_data_reduction 'Bruker SHELXTL'
_computing_molecular_graphics 'Bruker SHELXTL'
_computing_publication_material 'Bruker SHELXTL'
_computing_structure_refinement 'SHELXL-97 (Sheldrick, 1997)'
_computing_structure_solution 'SHELXS-97 (Sheldrick, 1990)'
_diffrn_ambient_temperature 293(2)
_diffrn_detector_area_resol_mean 8.33
_diffrn_measured_fraction_theta_full 1.000
_diffrn_measured_fraction_theta_max 1.000
_diffrn_measurement_device_type 'Bruker P4'
_diffrn_measurement_method '\w scans'
_diffrn_radiation_monochromator graphite
_diffrn_radiation_source 'fine-focus sealed tube'
_diffrn_radiation_type MoK\a
_diffrn_radiation_wavelength 0.71073
_diffrn_reflns_av_R_equivalents 0.0241
_diffrn_reflns_av_sigmaI/netI 0.0452
_diffrn_reflns_limit_h_max 1
_diffrn_reflns_limit_h_min -15
_diffrn_reflns_limit_k_max 1
_diffrn_reflns_limit_k_min -12
_diffrn_reflns_limit_l_max 24
_diffrn_reflns_limit_l_min -24
_diffrn_reflns_number 6327
_diffrn_reflns_theta_full 25.00
_diffrn_reflns_theta_max 25.00
_diffrn_reflns_theta_min 1.99
_diffrn_standards_decay_% multiscan
_diffrn_standards_interval_count 97
_diffrn_standards_number 3
_exptl_absorpt_coefficient_mu 1.020
_exptl_absorpt_correction_T_max 0.9048
_exptl_absorpt_correction_T_min 0.7360
_exptl_absorpt_correction_type none
_exptl_absorpt_process_details sadads
_exptl_crystal_colour red
_exptl_crystal_density_diffrn 1.440
_exptl_crystal_density_method 'not measured'
_exptl_crystal_description prism
_exptl_crystal_F_000 1248
_exptl_crystal_size_max 0.32
_exptl_crystal_size_mid 0.25
_exptl_crystal_size_min 0.10
_refine_diff_density_max 0.400
_refine_diff_density_min -0.410
_refine_diff_density_rms 0.073
_refine_ls_extinction_coef 0.0029(2)
_refine_ls_extinction_method none
_refine_ls_goodness_of_fit_ref 1.056
_refine_ls_hydrogen_treatment constr
_refine_ls_matrix_type full
_refine_ls_number_parameters 308
_refine_ls_number_reflns 4956
_refine_ls_number_restraints 0
_refine_ls_restrained_S_all 1.056
_refine_ls_R_factor_all 0.0730
_refine_ls_R_factor_gt 0.0404
_refine_ls_shift/su_max 0.005
_refine_ls_shift/su_mean 0.000
_refine_ls_structure_factor_coef Fsqd
_refine_ls_weighting_details 'calc w=1/[\s^2^(Fo^2^)+(0.0421P)^2^+0.0317P] where P=(Fo^2^+2Fc^2^)/3'
_refine_ls_weighting_scheme calc
_refine_ls_wR_factor_gt 0.0841
_refine_ls_wR_factor_ref 0.0959
_reflns_number_gt 3320
_reflns_number_total 4956
_reflns_threshold_expression >2sigma(I)
_cod_data_source_file b914656c.txt
_cod_data_source_block 4-SCN
_cod_depositor_comments
;
The following automatic conversions were performed:

'_symmetry_cell_setting' value 'Monoclinic' changed to 'monoclinic'
according to
/usr/data/users/saulius/automatic-downloads/retrospective/RSC/lib/dictionaries/cif_core.dic
dictionary named 'cif_core.dic' version 2.4.2 from 2011-04-26.

Automatic conversion script
Id: cif_fix_values 2281 2013-09-26 08:29:07Z andrius 

The following automatic conversions were performed:

'_refine_ls_hydrogen_treatment' value 'contr' was replaced with the
value 'constr' as specified in the replacement file
'src/cod-tools/trunk/data/replacement-values/replacement_values.lst'.

Automatic conversion script
Id: cif_fix_values 5376 2017-05-30 11:51:03Z andrius 
;
_cod_original_sg_symbol_H-M 'P2(1)/n '
_cod_database_code 7215641

loop_
_symmetry_equiv_pos_as_xyz
'x, y, z'
'-x+1/2, y+1/2, -z+1/2'
'-x, -y, -z'
'x-1/2, -y-1/2, z-1/2'

loop_
_atom_site_label
_atom_site_type_symbol
_atom_site_fract_x
_atom_site_fract_y
_atom_site_fract_z
_atom_site_U_iso_or_equiv
_atom_site_adp_type
_atom_site_occupancy
_atom_site_symmetry_multiplicity
_atom_site_calc_flag
_atom_site_refinement_flags
Cd1 Cd 0.21476(2) 0.74603(3) 0.248782(14) 0.04671(12) Uani 1 1 d .
N1 N 0.0525(3) -0.2239(3) 0.95642(17) 0.0484(9) Uani 1 1 d .
N2 N 0.3697(4) 0.7009(4) 0.9645(2) 0.0874(15) Uani 1 1 d .
N3 N 0.1516(3) 1.1141(3) 0.26338(18) 0.0574(10) Uani 1 1 d .
N4 N 0.1618(3) 0.3777(3) 0.18589(17) 0.0594(11) Uani 1 1 d .
N5 N 0.2645(3) 0.3819(3) 0.33556(17) 0.0617(11) Uani 1 1 d .
S1 S 0.05328(10) 0.88634(11) 0.27798(6) 0.0609(3) Uani 1 1 d .
S2 S 0.07532(11) 0.61400(11) 0.16023(6) 0.0718(4) Uani 1 1 d .
S3 S 0.17090(11) 0.61227(11) 0.35372(6) 0.0620(3) Uani 1 1 d .
C1 C 0.0299(4) -0.3565(4) 0.9650(2) 0.0623(13) Uani 1 1 d .
H1A H -0.0406 -0.3750 0.9433 0.093 Uiso 1 1 calc R
H1B H 0.0357 -0.3747 1.0107 0.093 Uiso 1 1 calc R
H1C H 0.0799 -0.4062 0.9466 0.093 Uiso 1 1 calc R
C2 C 0.1198(3) -0.1648(4) 1.0049(2) 0.0502(11) Uani 1 1 d .
H2A H 0.1481 -0.2073 1.0428 0.060 Uiso 1 1 calc R
C3 C 0.1451(3) -0.0439(4) 0.9972(2) 0.0500(11) Uani 1 1 d .
H3C H 0.1920 -0.0055 1.0302 0.060 Uiso 1 1 calc R
C4 C 0.1040(3) 0.0260(4) 0.9418(2) 0.0477(11) Uani 1 1 d .
C5 C 0.0343(4) -0.0397(4) 0.8942(2) 0.0553(12) Uani 1 1 d .
H5C H 0.0039 0.0007 0.8560 0.066 Uiso 1 1 calc R
C6 C 0.0109(3) -0.1600(4) 0.9028(2) 0.0551(12) Uani 1 1 d .
H6A H -0.0359 -0.2003 0.8704 0.066 Uiso 1 1 calc R
C7 C 0.1328(3) 0.1522(4) 0.9324(2) 0.0470(10) Uani 1 1 d .
H7A H 0.1119 0.1863 0.8911 0.056 Uiso 1 1 calc R
C8 C 0.1876(4) 0.2255(4) 0.9784(2) 0.0535(12) Uani 1 1 d .
H8A H 0.2025 0.1903 1.0198 0.064 Uiso 1 1 calc R
C9 C 0.2269(3) 0.3501(4) 0.9737(2) 0.0467(10) Uani 1 1 d .
C10 C 0.2750(4) 0.4115(4) 1.0300(2) 0.0566(12) Uani 1 1 d .
H10A H 0.2763 0.3722 1.0700 0.068 Uiso 1 1 calc R
C11 C 0.3208(4) 0.5275(5) 1.0293(2) 0.0685(14) Uani 1 1 d .
H11A H 0.3503 0.5663 1.0681 0.082 Uiso 1 1 calc R
C12 C 0.3220(4) 0.5870(5) 0.9684(3) 0.0674(14) Uani 1 1 d .
C13 C 0.2723(4) 0.5259(4) 0.9119(2) 0.0616(13) Uani 1 1 d .
H13A H 0.2706 0.5639 0.8715 0.074 Uiso 1 1 calc R
C14 C 0.2265(4) 0.4123(4) 0.9147(2) 0.0573(12) Uani 1 1 d .
H14A H 0.1938 0.3749 0.8762 0.069 Uiso 1 1 calc R
C15 C 0.3903(5) 0.7498(5) 0.9023(3) 0.098(2) Uani 1 1 d .
H15A H 0.4022 0.6810 0.8743 0.117 Uiso 1 1 calc R
H15B H 0.4543 0.7998 0.9100 0.117 Uiso 1 1 calc R
C16 C 0.3008(5) 0.8275(5) 0.8683(3) 0.0884(18) Uani 1 1 d .
H16A H 0.2930 0.9003 0.8947 0.106 Uiso 1 1 calc R
H16B H 0.2356 0.7799 0.8643 0.106 Uiso 1 1 calc R
C17 C 0.3173(6) 0.8693(7) 0.8006(3) 0.116(2) Uani 1 1 d .
H17A H 0.3864 0.9082 0.8039 0.140 Uiso 1 1 calc R
H17B H 0.3163 0.7970 0.7725 0.140 Uiso 1 1 calc R
C18 C 0.2349(7) 0.9582(9) 0.7708(4) 0.167(4) Uani 1 1 d .
H18A H 0.2488 0.9832 0.7287 0.251 Uiso 1 1 calc R
H18B H 0.2358 1.0301 0.7983 0.251 Uiso 1 1 calc R
H18C H 0.1665 0.9191 0.7660 0.251 Uiso 1 1 calc R
C19 C 0.4063(5) 0.7833(6) 1.0257(4) 0.113(2) Uani 1 1 d .
H19A H 0.3978 0.8711 1.0151 0.136 Uiso 1 1 calc R
H19B H 0.3668 0.7638 1.0604 0.136 Uiso 1 1 calc R
C20 C 0.5162(6) 0.7515(7) 1.0441(5) 0.147(3) Uani 1 1 d .
H20A H 0.5546 0.7676 1.0084 0.177 Uiso 1 1 calc R
H20B H 0.5240 0.6642 1.0559 0.177 Uiso 1 1 calc R
C21 C 0.5605(6) 0.8408(8) 1.1073(4) 0.142(3) Uani 1 1 d .
H21A H 0.6370 0.8483 1.1119 0.170 Uiso 1 1 calc R
H21B H 0.5302 0.9233 1.1000 0.170 Uiso 1 1 calc R
C22 C 0.5335(7) 0.7902(8) 1.1660(4) 0.154(4) Uani 1 1 d .
H22A H 0.5578 0.8452 1.2018 0.231 Uiso 1 1 calc R
H22B H 0.5665 0.7103 1.1744 0.231 Uiso 1 1 calc R
H22C H 0.4579 0.7812 1.1611 0.231 Uiso 1 1 calc R
C23 C 0.1116(3) 1.0207(4) 0.2696(2) 0.0490(11) Uani 1 1 d .
C24 C 0.1267(4) 0.4747(4) 0.1763(2) 0.0519(12) Uani 1 1 d .
C25 C 0.2257(4) 0.4774(4) 0.34225(18) 0.0470(11) Uani 1 1 d .

loop_
_atom_site_aniso_label
_atom_site_aniso_U_11
_atom_site_aniso_U_22
_atom_site_aniso_U_33
_atom_site_aniso_U_23
_atom_site_aniso_U_13
_atom_site_aniso_U_12
Cd1 0.0589(2) 0.02920(16) 0.04770(18) 0.00124(16) -0.00369(13) 0.00062(17)
N1 0.048(2) 0.045(2) 0.051(2) -0.0038(17) 0.0055(17) -0.0014(17)
N2 0.103(4) 0.071(3) 0.088(3) -0.007(3) 0.016(3) -0.043(3)
N3 0.058(2) 0.037(2) 0.076(3) -0.001(2) 0.005(2) 0.002(2)
N4 0.073(3) 0.0314(19) 0.063(2) 0.0003(18) -0.019(2) 0.001(2)
N5 0.094(3) 0.037(2) 0.055(2) -0.0005(19) 0.015(2) 0.007(2)
S1 0.0625(8) 0.0406(6) 0.0822(9) 0.0107(6) 0.0194(7) -0.0009(6)
S2 0.0860(9) 0.0389(6) 0.0752(8) -0.0061(6) -0.0312(7) 0.0087(7)
S3 0.0896(10) 0.0433(6) 0.0536(7) 0.0041(6) 0.0130(7) 0.0161(7)
C1 0.063(3) 0.048(3) 0.073(3) -0.011(2) 0.002(3) -0.016(3)
C2 0.054(3) 0.053(3) 0.041(2) 0.004(2) -0.001(2) 0.000(2)
C3 0.053(3) 0.051(3) 0.043(2) -0.010(2) -0.001(2) -0.007(2)
C4 0.049(3) 0.050(3) 0.046(2) 0.004(2) 0.013(2) 0.007(2)
C5 0.061(3) 0.055(3) 0.047(3) -0.001(2) 0.001(2) -0.006(3)
C6 0.057(3) 0.058(3) 0.043(2) -0.005(2) -0.013(2) -0.005(3)
C7 0.048(3) 0.049(2) 0.039(2) 0.001(2) -0.0063(19) -0.001(2)
C8 0.054(3) 0.053(3) 0.056(3) 0.002(2) 0.015(2) 0.004(2)
C9 0.046(2) 0.045(2) 0.048(2) -0.003(2) 0.003(2) -0.001(2)
C10 0.059(3) 0.063(3) 0.045(2) 0.007(2) -0.001(2) -0.008(3)
C11 0.074(3) 0.064(3) 0.063(3) -0.006(3) -0.002(3) -0.022(3)
C12 0.064(3) 0.058(3) 0.083(4) 0.004(3) 0.021(3) -0.005(3)
C13 0.082(4) 0.052(3) 0.053(3) 0.005(2) 0.015(3) -0.007(3)
C14 0.067(3) 0.049(3) 0.057(3) 0.005(2) 0.014(2) 0.002(3)
C15 0.094(4) 0.073(4) 0.137(6) 0.004(4) 0.053(4) -0.021(4)
C16 0.092(4) 0.075(4) 0.103(5) -0.009(4) 0.033(4) -0.007(4)
C17 0.155(7) 0.106(5) 0.098(5) 0.001(4) 0.050(5) 0.006(5)
C18 0.217(10) 0.176(9) 0.099(5) 0.000(6) -0.004(6) 0.028(8)
C19 0.083(5) 0.098(5) 0.165(7) 0.030(5) 0.038(5) 0.016(4)
C20 0.098(6) 0.129(7) 0.223(10) -0.007(7) 0.047(6) 0.022(6)
C21 0.118(6) 0.139(7) 0.172(8) -0.033(7) 0.034(6) -0.047(6)
C22 0.144(8) 0.152(8) 0.168(8) 0.034(7) 0.033(7) -0.034(6)
C23 0.052(3) 0.036(2) 0.059(3) 0.003(2) 0.012(2) 0.009(2)
C24 0.059(3) 0.043(3) 0.048(3) -0.007(2) -0.008(2) -0.015(2)
C25 0.061(3) 0.043(2) 0.031(2) 0.0053(19) -0.009(2) -0.005(2)

loop_
_atom_type_symbol
_atom_type_description
_atom_type_scat_dispersion_real
_atom_type_scat_dispersion_imag
_atom_type_scat_source
C C 0.0033 0.0016 'International Tables Vol C Tables 4.2.6.8 and 6.1.1.4'
H H 0.0000 0.0000 'International Tables Vol C Tables 4.2.6.8 and 6.1.1.4'
N N 0.0061 0.0033 'International Tables Vol C Tables 4.2.6.8 and 6.1.1.4'
S S 0.1246 0.1234 'International Tables Vol C Tables 4.2.6.8 and 6.1.1.4'
Cd Cd -0.8075 1.2024 'International Tables Vol C Tables 4.2.6.8 and 6.1.1.4'

loop_
_geom_angle_atom_site_label_1
_geom_angle_atom_site_label_2
_geom_angle_atom_site_label_3
_geom_angle
_geom_angle_site_symmetry_1
_geom_angle_site_symmetry_3
N3 Cd1 N5 97.20(14) 2_545 2
N3 Cd1 N4 89.67(13) 2_545 2
N5 Cd1 N4 84.69(13) 2 2
N3 Cd1 S1 172.36(10) 2_545 .
N5 Cd1 S1 90.37(10) 2 .
N4 Cd1 S1 89.99(10) 2 .
N3 Cd1 S2 91.14(9) 2_545 .
N5 Cd1 S2 87.87(10) 2 .
N4 Cd1 S2 172.57(9) 2 .
S1 Cd1 S2 90.19(4) . .
N3 Cd1 S3 91.11(10) 2_545 .
N5 Cd1 S3 171.51(10) 2 .
N4 Cd1 S3 93.62(10) 2 .
S1 Cd1 S3 81.30(4) . .
S2 Cd1 S3 93.75(4) . .
C6 N1 C2 119.2(4) . .
C6 N1 C1 122.5(4) . .
C2 N1 C1 118.2(4) . .
C12 N2 C15 121.4(5) . .
C12 N2 C19 122.3(5) . .
C15 N2 C19 116.3(5) . .
C23 N3 Cd1 157.1(3) . 2
C24 N4 Cd1 148.3(3) . 2_545
C25 N5 Cd1 138.6(3) . 2_545
C23 S1 Cd1 95.05(15) . .
C24 S2 Cd1 98.15(14) . .
C25 S3 Cd1 101.39(15) . .
N1 C1 H1A 109.5 . .
N1 C1 H1B 109.5 . .
H1A C1 H1B 109.5 . .
N1 C1 H1C 109.5 . .
H1A C1 H1C 109.5 . .
H1B C1 H1C 109.5 . .
C3 C2 N1 119.4(4) . .
C3 C2 H2A 120.3 . .
N1 C2 H2A 120.3 . .
C2 C3 C4 123.2(4) . .
C2 C3 H3C 118.4 . .
C4 C3 H3C 118.4 . .
C3 C4 C5 114.5(4) . .
C3 C4 C7 123.5(4) . .
C5 C4 C7 121.9(4) . .
C6 C5 C4 121.2(4) . .
C6 C5 H5C 119.4 . .
C4 C5 H5C 119.4 . .
N1 C6 C5 122.4(4) . .
N1 C6 H6A 118.8 . .
C5 C6 H6A 118.8 . .
C8 C7 C4 125.2(4) . .
C8 C7 H7A 117.4 . .
C4 C7 H7A 117.4 . .
C7 C8 C9 130.2(4) . .
C7 C8 H8A 114.9 . .
C9 C8 H8A 114.9 . .
C14 C9 C10 116.6(4) . .
C14 C9 C8 123.7(4) . .
C10 C9 C8 119.6(4) . .
C11 C10 C9 123.2(4) . .
C11 C10 H10A 118.4 . .
C9 C10 H10A 118.4 . .
C10 C11 C12 119.0(5) . .
C10 C11 H11A 120.5 . .
C12 C11 H11A 120.5 . .
N2 C12 C13 120.7(5) . .
N2 C12 C11 121.6(5) . .
C13 C12 C11 117.7(5) . .
C14 C13 C12 121.5(5) . .
C14 C13 H13A 119.3 . .
C12 C13 H13A 119.3 . .
C13 C14 C9 122.1(5) . .
C13 C14 H14A 119.0 . .
C9 C14 H14A 119.0 . .
N2 C15 C16 112.5(5) . .
N2 C15 H15A 109.1 . .
C16 C15 H15A 109.1 . .
N2 C15 H15B 109.1 . .
C16 C15 H15B 109.1 . .
H15A C15 H15B 107.8 . .
C15 C16 C17 112.8(6) . .
C15 C16 H16A 109.0 . .
C17 C16 H16A 109.0 . .
C15 C16 H16B 109.0 . .
C17 C16 H16B 109.0 . .
H16A C16 H16B 107.8 . .
C18 C17 C16 112.2(6) . .
C18 C17 H17A 109.2 . .
C16 C17 H17A 109.2 . .
C18 C17 H17B 109.2 . .
C16 C17 H17B 109.2 . .
H17A C17 H17B 107.9 . .
C17 C18 H18A 109.5 . .
C17 C18 H18B 109.5 . .
H18A C18 H18B 109.5 . .
C17 C18 H18C 109.5 . .
H18A C18 H18C 109.5 . .
H18B C18 H18C 109.5 . .
C20 C19 N2 103.2(6) . .
C20 C19 H19A 111.1 . .
N2 C19 H19A 111.1 . .
C20 C19 H19B 111.1 . .
N2 C19 H19B 111.1 . .
H19A C19 H19B 109.1 . .
C19 C20 C21 105.3(7) . .
C19 C20 H20A 110.7 . .
C21 C20 H20A 110.7 . .
C19 C20 H20B 110.7 . .
C21 C20 H20B 110.7 . .
H20A C20 H20B 108.8 . .
C22 C21 C20 111.0(7) . .
C22 C21 H21A 109.4 . .
C20 C21 H21A 109.4 . .
C22 C21 H21B 109.4 . .
C20 C21 H21B 109.4 . .
H21A C21 H21B 108.0 . .
C21 C22 H22A 109.5 . .
C21 C22 H22B 109.5 . .
H22A C22 H22B 109.5 . .
C21 C22 H22C 109.5 . .
H22A C22 H22C 109.5 . .
H22B C22 H22C 109.5 . .
N3 C23 S1 179.5(5) . .
N4 C24 S2 178.4(4) . .
N5 C25 S3 178.6(4) . .

loop_
_geom_bond_atom_site_label_1
_geom_bond_atom_site_label_2
_geom_bond_distance
_geom_bond_site_symmetry_2
Cd1 N3 2.268(4) 2_545
Cd1 N5 2.330(4) 2
Cd1 N4 2.371(3) 2
Cd1 S1 2.7071(13) .
Cd1 S2 2.7349(12) .
Cd1 S3 2.7460(13) .
N1 C6 1.339(5) .
N1 C2 1.366(5) .
N1 C1 1.471(5) .
N2 C12 1.376(6) .
N2 C15 1.459(7) .
N2 C19 1.556(8) .
N3 C23 1.143(5) .
N3 Cd1 2.268(4) 2
N4 C24 1.139(5) .
N4 Cd1 2.371(3) 2_545
N5 C25 1.159(5) .
N5 Cd1 2.330(4) 2_545
S1 C23 1.648(5) .
S2 C24 1.647(5) .
S3 C25 1.644(5) .
C1 H1A 0.9600 .
C1 H1B 0.9600 .
C1 H1C 0.9600 .
C2 C3 1.355(6) .
C2 H2A 0.9300 .
C3 C4 1.400(5) .
C3 H3C 0.9300 .
C4 C5 1.405(6) .
C4 C7 1.428(6) .
C5 C6 1.346(6) .
C5 H5C 0.9300 .
C6 H6A 0.9300 .
C7 C8 1.342(6) .
C7 H7A 0.9300 .
C8 C9 1.439(6) .
C8 H8A 0.9300 .
C9 C14 1.393(6) .
C9 C10 1.394(5) .
C10 C11 1.379(6) .
C10 H10A 0.9300 .
C11 C12 1.419(7) .
C11 H11A 0.9300 .
C12 C13 1.402(6) .
C13 C14 1.360(6) .
C13 H13A 0.9300 .
C14 H14A 0.9300 .
C15 C16 1.495(8) .
C15 H15A 0.9700 .
C15 H15B 0.9700 .
C16 C17 1.525(7) .
C16 H16A 0.9700 .
C16 H16B 0.9700 .
C17 C18 1.480(9) .
C17 H17A 0.9700 .
C17 H17B 0.9700 .
C18 H18A 0.9600 .
C18 H18B 0.9600 .
C18 H18C 0.9600 .
C19 C20 1.434(9) .
C19 H19A 0.9700 .
C19 H19B 0.9700 .
C20 C21 1.649(10) .
C20 H20A 0.9700 .
C20 H20B 0.9700 .
C21 C22 1.428(9) .
C21 H21A 0.9700 .
C21 H21B 0.9700 .
C22 H22A 0.9600 .
C22 H22B 0.9600 .
C22 H22C 0.9600 .

loop_
_geom_torsion_atom_site_label_1
_geom_torsion_atom_site_label_2
_geom_torsion_atom_site_label_3
_geom_torsion_atom_site_label_4
_geom_torsion
_geom_torsion_site_symmetry_1
N3 Cd1 S1 C23 130.1(7) 2_545
N5 Cd1 S1 C23 -42.02(19) 2
N4 Cd1 S1 C23 42.67(18) 2
S2 Cd1 S1 C23 -129.90(16) .
S3 Cd1 S1 C23 136.34(16) .
N3 Cd1 S2 C24 32.9(2) 2_545
N5 Cd1 S2 C24 130.0(2) 2
N4 Cd1 S2 C24 129.0(8) 2
S1 Cd1 S2 C24 -139.62(18) .
S3 Cd1 S2 C24 -58.33(18) .
N3 Cd1 S3 C25 -20.40(17) 2_545
N5 Cd1 S3 C25 171.6(7) 2
N4 Cd1 S3 C25 -110.13(18) 2
S1 Cd1 S3 C25 160.43(15) .
S2 Cd1 S3 C25 70.81(15) .
C6 N1 C2 C3 -1.5(6) .
C1 N1 C2 C3 177.6(4) .
N1 C2 C3 C4 1.1(7) .
C2 C3 C4 C5 -0.3(7) .
C2 C3 C4 C7 -177.9(4) .
C3 C4 C5 C6 0.0(7) .
C7 C4 C5 C6 177.6(4) .
C2 N1 C6 C5 1.2(7) .
C1 N1 C6 C5 -177.9(4) .
C4 C5 C6 N1 -0.4(8) .
C3 C4 C7 C8 -11.5(7) .
C5 C4 C7 C8 171.1(4) .
C4 C7 C8 C9 175.4(4) .
C7 C8 C9 C14 -9.6(8) .
C7 C8 C9 C10 174.8(5) .
C14 C9 C10 C11 -0.2(7) .
C8 C9 C10 C11 175.7(4) .
C9 C10 C11 C12 -1.8(8) .
C15 N2 C12 C13 -13.2(8) .
C19 N2 C12 C13 168.0(5) .
C15 N2 C12 C11 167.2(5) .
C19 N2 C12 C11 -11.7(8) .
C10 C11 C12 N2 -177.8(5) .
C10 C11 C12 C13 2.6(8) .
N2 C12 C13 C14 178.8(5) .
C11 C12 C13 C14 -1.5(8) .
C12 C13 C14 C9 -0.4(8) .
C10 C9 C14 C13 1.3(7) .
C8 C9 C14 C13 -174.4(4) .
C12 N2 C15 C16 91.0(7) .
C19 N2 C15 C16 -90.1(6) .
N2 C15 C16 C17 -174.8(5) .
C15 C16 C17 C18 -173.1(6) .
C12 N2 C19 C20 95.1(7) .
C15 N2 C19 C20 -83.8(7) .
N2 C19 C20 C21 177.8(5) .
C19 C20 C21 C22 80.8(9) .
Cd1 N3 C23 S1 -126(100) 2
Cd1 S1 C23 N3 114(75) .
Cd1 N4 C24 S2 149(15) 2_545
Cd1 S2 C24 N4 -141(16) .
Cd1 N5 C25 S3 166(17) 2_545
Cd1 S3 C25 N5 155(17) .
